data_4331127
loop_
_publ_author_name
'Benjamin R. Williams'
'Shannon R. Dalton'
'Meredith Skiba'
'Sung Eun Kim'
'Allison Shatz'
'Patrick J. Carroll'
'Sharon J. Nieter Burgmayer'

_publ_section_title
;
 Pteridine Cleavage Facilitates DNA Photocleavage by Ru(II) Polypyridyl
 Compounds
;
_journal_name_full 'Inorganic Chemistry'
_journal_page_first 12669
_journal_page_last 12681
_journal_paper_doi 10.1021/ic301219z
_journal_volume 51
_journal_year 2012
_chemical_formula_sum 'C73 H56 Cl3 F24 N21 O2 P4 Ru2'
_chemical_formula_weight 2147.76
_space_group_IT_number 2
_symmetry_cell_setting triclinic
_symmetry_Int_Tables_number 2
_symmetry_space_group_name_Hall '-P 1'
_symmetry_space_group_name_H-M 'P -1'
_atom_sites_solution_hydrogens geom
_atom_sites_solution_primary direct
_audit_creation_method SHELXL-97
_cell_angle_alpha 99.010(3)
_cell_angle_beta 106.559(2)
_cell_angle_gamma 103.733(2)
_cell_formula_units_Z 2
_cell_length_a 12.5301(9)
_cell_length_b 17.2969(11)
_cell_length_c 21.1287(14)
_cell_measurement_temperature 143(1)
_cell_volume 4138.3(5)
_computing_data_collection 'Bruker APEX2'
_computing_data_reduction 'Bruker SAINT'
_computing_structure_refinement 'SHELXL-97 (Sheldrick, 2008)'
_computing_structure_solution 'SHELXS-97 (Sheldrick, 2008)'
_diffrn_ambient_temperature 143(1)
_diffrn_measured_fraction_theta_full 0.972
_diffrn_measured_fraction_theta_max 0.972
_diffrn_measurement_device 'CCD Area Detector'
_diffrn_measurement_device_type 'Bruker APEXII'
_diffrn_measurement_method 'phi and omega scans'
_diffrn_radiation_monochromator graphite
_diffrn_radiation_source 'sealed tube'
_diffrn_radiation_type MoK\a
_diffrn_radiation_wavelength 0.71073
_diffrn_reflns_av_R_equivalents 0.0291
_diffrn_reflns_av_sigmaI/netI 0.0231
_diffrn_reflns_limit_h_max 16
_diffrn_reflns_limit_h_min -16
_diffrn_reflns_limit_k_max 22
_diffrn_reflns_limit_k_min -19
_diffrn_reflns_limit_l_max 27
_diffrn_reflns_limit_l_min -27
_diffrn_reflns_number 125441
_diffrn_reflns_theta_full 27.67
_diffrn_reflns_theta_max 27.67
_diffrn_reflns_theta_min 1.73
_exptl_absorpt_coefficient_mu 0.654
_exptl_absorpt_correction_T_max 0.7456
_exptl_absorpt_correction_T_min 0.6634
_exptl_absorpt_correction_type multi-scan
_exptl_absorpt_process_details '(SADABS; Sheldrick, 2007)'
_exptl_crystal_density_diffrn 1.724
_exptl_crystal_F_000 2144
_exptl_crystal_size_max 0.45
_exptl_crystal_size_mid 0.22
_exptl_crystal_size_min 0.07
_refine_diff_density_max 2.505
_refine_diff_density_min -1.454
_refine_diff_density_rms 0.139
_refine_ls_extinction_method none
_refine_ls_goodness_of_fit_ref 1.068
_refine_ls_hydrogen_treatment constr
_refine_ls_matrix_type full
_refine_ls_number_parameters 1155
_refine_ls_number_reflns 18809
_refine_ls_number_restraints 18
_refine_ls_restrained_S_all 1.070
_refine_ls_R_factor_all 0.1196
_refine_ls_R_factor_gt 0.0903
_refine_ls_shift/su_max 0.012
_refine_ls_shift/su_mean 0.000
_refine_ls_structure_factor_coef Fsqd
_refine_ls_weighting_details 'calc w=1/[\s^2^(Fo^2^)+(0.1513P)^2^+15.4207P] where P=(Fo^2^+2Fc^2^)/3'
_refine_ls_weighting_scheme calc
_refine_ls_wR_factor_gt 0.2539
_refine_ls_wR_factor_ref 0.2914
_reflns_number_gt 13715
_reflns_number_total 18809
_reflns_threshold_expression >2sigma(I)
_cod_data_source_file ic301219z_si_001.cif
_cod_data_source_block shelxl
_cod_original_sg_symbol_H-M 'P -1 '
_cod_database_code 4331127

loop_
_symmetry_equiv_pos_as_xyz
'x, y, z'
'-x, -y, -z'

loop_
_atom_site_label
_atom_site_type_symbol
_atom_site_fract_x
_atom_site_fract_y
_atom_site_fract_z
_atom_site_U_iso_or_equiv
_atom_site_adp_type
_atom_site_occupancy
_atom_site_symmetry_multiplicity
_atom_site_calc_flag
_atom_site_refinement_flags
_atom_site_disorder_assembly
_atom_site_disorder_group
Ru1 Ru 0.04347(5) 0.88510(3) 0.30126(3) 0.05024(17) Uani 1 1 d . . .
N1 N -0.0920(5) 0.8807(3) 0.2171(3) 0.0521(12) Uani 1 1 d . . .
C2 C -0.0613(6) 0.9354(4) 0.1792(3) 0.0493(13) Uani 1 1 d . . .
C3 C 0.0579(5) 0.9859(4) 0.2051(3) 0.0481(13) Uani 1 1 d . . .
N4 N 0.1280(5) 0.9753(3) 0.2638(3) 0.0516(12) Uani 1 1 d . . .
C5 C 0.2396(6) 1.0218(5) 0.2879(4) 0.0649(18) Uani 1 1 d . . .
H5 H 0.2885 1.0149 0.3275 0.086 Uiso 1 1 calc R . .
C6 C 0.2859(7) 1.0790(5) 0.2571(5) 0.075(2) Uani 1 1 d . . .
H6 H 0.3640 1.1099 0.2760 0.099 Uiso 1 1 calc R . .
C7 C 0.2168(7) 1.0907(4) 0.1985(5) 0.068(2) Uani 1 1 d . . .
H7 H 0.2475 1.1297 0.1776 0.090 Uiso 1 1 calc R . .
C8 C 0.0999(6) 1.0435(4) 0.1704(4) 0.0557(16) Uani 1 1 d . . .
C9 C 0.0190(7) 1.0504(4) 0.1076(4) 0.0557(16) Uani 1 1 d . . .
N10 N 0.0594(7) 1.1050(4) 0.0752(3) 0.0683(17) Uani 1 1 d . . .
C11 C -0.0142(9) 1.1118(5) 0.0193(4) 0.069(2) Uani 1 1 d . . .
C12 C -0.1314(8) 1.0603(5) -0.0061(4) 0.068(2) Uani 1 1 d . . .
N13 N -0.1713(6) 1.0072(4) 0.0274(3) 0.0621(15) Uani 1 1 d . . .
C14 C -0.0955(7) 1.0021(4) 0.0846(3) 0.0543(16) Uani 1 1 d . . .
C15 C -0.1392(6) 0.9440(4) 0.1213(3) 0.0510(14) Uani 1 1 d . . .
C16 C -0.2551(7) 0.8932(5) 0.1005(4) 0.0654(18) Uani 1 1 d . . .
H16 H -0.3109 0.8963 0.0618 0.087 Uiso 1 1 calc R . .
C17 C -0.2841(7) 0.8393(5) 0.1380(4) 0.070(2) Uani 1 1 d . . .
H17 H -0.3602 0.8051 0.1243 0.093 Uiso 1 1 calc R . .
C18 C -0.2024(7) 0.8347(5) 0.1958(4) 0.0648(18) Uani 1 1 d . . .
H18 H -0.2254 0.7980 0.2206 0.086 Uiso 1 1 calc R . .
C19 C -0.2198(10) 1.0621(6) -0.0703(4) 0.079(2) Uani 1 1 d . . .
O20 O -0.1838(9) 1.1148(5) -0.1026(4) 0.121(3) Uani 1 1 d . . .
N21 N -0.3202(9) 1.0118(6) -0.0869(4) 0.094(3) Uani 1 1 d . . .
H21A H -0.3738 1.0102 -0.1236 0.125 Uiso 1 1 calc R . .
H21B H -0.3350 0.9793 -0.0616 0.125 Uiso 1 1 calc R . .
N22 N 0.0264(9) 1.1683(4) -0.0157(4) 0.090(3) Uani 1 1 d . . .
H22A H 0.0982 1.1977 -0.0006 0.120 Uiso 1 1 calc R . .
H22B H -0.0205 1.1735 -0.0523 0.120 Uiso 1 1 calc R . .
N23 N 0.0756(6) 0.7897(4) 0.2460(3) 0.0603(14) Uani 1 1 d . . .
C24 C 0.1492(8) 0.7952(5) 0.2101(4) 0.0683(19) Uani 1 1 d . . .
H24 H 0.1928 0.8472 0.2109 0.091 Uiso 1 1 calc R . .
C25 C 0.1639(10) 0.7287(6) 0.1723(4) 0.082(3) Uani 1 1 d . . .
H25 H 0.2160 0.7354 0.1484 0.110 Uiso 1 1 calc R . .
C26 C 0.0987(9) 0.6517(6) 0.1711(4) 0.084(3) Uani 1 1 d . . .
H26 H 0.1046 0.6056 0.1447 0.112 Uiso 1 1 calc R . .
C27 C 0.0261(8) 0.6427(5) 0.2080(4) 0.071(2) Uani 1 1 d . . .
H27 H -0.0156 0.5907 0.2086 0.094 Uiso 1 1 calc R . .
C28 C 0.0146(7) 0.7129(4) 0.2455(3) 0.0617(17) Uani 1 1 d . . .
C29 C -0.0589(7) 0.7107(4) 0.2886(4) 0.0623(17) Uani 1 1 d . . .
C30 C -0.1309(9) 0.6400(5) 0.2941(5) 0.083(2) Uani 1 1 d . . .
H30 H -0.1338 0.5892 0.2701 0.110 Uiso 1 1 calc R . .
C31 C -0.1983(11) 0.6446(6) 0.3349(6) 0.101(3) Uani 1 1 d . . .
H31 H -0.2465 0.5970 0.3389 0.134 Uiso 1 1 calc R . .
C32 C -0.1940(9) 0.7199(6) 0.3696(4) 0.083(2) Uani 1 1 d . . .
H32 H -0.2389 0.7241 0.3976 0.110 Uiso 1 1 calc R . .
C33 C -0.1227(8) 0.7886(5) 0.3624(4) 0.071(2) Uani 1 1 d . . .
H33 H -0.1212 0.8395 0.3854 0.095 Uiso 1 1 calc R . .
N34 N -0.0536(5) 0.7862(3) 0.3230(3) 0.0552(13) Uani 1 1 d . . .
N35 N 0.1842(5) 0.9058(4) 0.3880(3) 0.0566(13) Uani 1 1 d . . .
C36 C 0.2651(9) 0.8671(6) 0.3963(5) 0.086(3) Uani 1 1 d . . .
H36 H 0.2605 0.8270 0.3600 0.114 Uiso 1 1 calc R . .
C37 C 0.3555(9) 0.8841(8) 0.4568(6) 0.103(4) Uani 1 1 d . . .
H37 H 0.4104 0.8556 0.4611 0.137 Uiso 1 1 calc R . .
C38 C 0.3635(9) 0.9430(7) 0.5099(5) 0.099(3) Uani 1 1 d . . .
H38 H 0.4236 0.9548 0.5511 0.131 Uiso 1 1 calc R . .
C39 C 0.2832(7) 0.9846(5) 0.5024(4) 0.078(2) Uani 1 1 d . . .
H39 H 0.2885 1.0255 0.5385 0.103 Uiso 1 1 calc R . .
C40 C 0.1935(6) 0.9658(4) 0.4411(3) 0.0575(15) Uani 1 1 d . . .
C41 C 0.1013(6) 1.0067(4) 0.4277(3) 0.0535(14) Uani 1 1 d . . .
C42 C 0.0977(7) 1.0721(4) 0.4729(4) 0.0663(18) Uani 1 1 d . . .
H42 H 0.1575 1.0944 0.5145 0.088 Uiso 1 1 calc R . .
C43 C 0.0063(8) 1.1042(5) 0.4566(4) 0.072(2) Uani 1 1 d . . .
H43 H 0.0033 1.1479 0.4872 0.095 Uiso 1 1 calc R . .
C44 C -0.0817(7) 1.0710(5) 0.3942(4) 0.0682(19) Uani 1 1 d . . .
H44 H -0.1450 1.0914 0.3823 0.091 Uiso 1 1 calc R . .
C45 C -0.0732(6) 1.0069(4) 0.3500(4) 0.0603(16) Uani 1 1 d . . .
H45 H -0.1314 0.9854 0.3077 0.080 Uiso 1 1 calc R . .
N46 N 0.0149(5) 0.9743(3) 0.3650(3) 0.0489(11) Uani 1 1 d . . .
Ru1' Ru 0.32454(4) 0.41819(3) 0.25185(2) 0.04847(16) Uani 1 1 d . . .
N1' N 0.1809(4) 0.3990(4) 0.1672(3) 0.0521(12) Uani 1 1 d . . .
C2' C 0.0874(6) 0.3350(5) 0.1623(3) 0.0563(16) Uani 1 1 d . . .
C3' C 0.1040(5) 0.2913(4) 0.2150(3) 0.0466(13) Uani 1 1 d . . .
N4' N 0.2125(4) 0.3188(3) 0.2658(3) 0.0492(12) Uani 1 1 d . . .
C5' C 0.2291(5) 0.2803(4) 0.3159(3) 0.0523(14) Uani 1 1 d . . .
H5' H 0.3014 0.2981 0.3503 0.070 Uiso 1 1 calc R . .
C6' C 0.1430(6) 0.2139(4) 0.3194(4) 0.0571(15) Uani 1 1 d . . .
H6' H 0.1589 0.1886 0.3553 0.076 Uiso 1 1 calc R . .
C7' C 0.0368(6) 0.1870(4) 0.2704(4) 0.0563(16) Uani 1 1 d . . .
H7' H -0.0210 0.1433 0.2724 0.075 Uiso 1 1 calc R . .
C8' C 0.0146(5) 0.2257(4) 0.2161(3) 0.0512(14) Uani 1 1 d . . .
C9' C -0.0960(5) 0.2026(4) 0.1629(3) 0.0537(16) Uani 1 1 d . . .
N10' N -0.1822(5) 0.1404(3) 0.1651(3) 0.0602(15) Uani 1 1 d . . .
C11' C -0.2850(6) 0.1208(4) 0.1156(4) 0.066(2) Uani 1 1 d . . .
C12' C -0.3006(6) 0.1619(5) 0.0634(4) 0.071(2) Uani 1 1 d . . .
N13' N -0.2152(5) 0.2217(4) 0.0601(3) 0.0668(17) Uani 1 1 d . . .
C14' C -0.1124(6) 0.2436(5) 0.1102(3) 0.0608(18) Uani 1 1 d . . .
C15' C -0.0194(6) 0.3124(5) 0.1093(4) 0.0592(17) Uani 1 1 d . . .
C16' C -0.0278(7) 0.3591(6) 0.0600(4) 0.072(2) Uani 1 1 d . . .
H16' H -0.0963 0.3457 0.0231 0.096 Uiso 1 1 calc R . .
C17' C 0.0635(8) 0.4232(7) 0.0663(5) 0.082(3) Uani 1 1 d . . .
H17' H 0.0566 0.4554 0.0348 0.109 Uiso 1 1 calc R . .
C18' C 0.1657(7) 0.4408(6) 0.1184(4) 0.069(2) Uani 1 1 d . . .
H18' H 0.2282 0.4840 0.1204 0.092 Uiso 1 1 calc R . .
C19' C -0.4130(8) 0.1395(5) 0.0053(6) 0.094(3) Uani 1 1 d . . .
O20' O -0.5016(6) 0.0907(4) 0.0085(5) 0.140(4) Uani 1 1 d . . .
N21' N -0.4060(8) 0.1742(7) -0.0459(5) 0.122(4) Uani 1 1 d . . .
H21C H -0.4666 0.1637 -0.0815 0.162 Uiso 1 1 calc R . .
H21D H -0.3409 0.2072 -0.0435 0.162 Uiso 1 1 calc R . .
N22' N -0.3739(6) 0.0577(4) 0.1212(4) 0.086(2) Uani 1 1 d . . .
H22C H -0.3598 0.0349 0.1548 0.114 Uiso 1 1 calc R . .
H22D H -0.4424 0.0420 0.0910 0.114 Uiso 1 1 calc R . .
N23' N 0.2726(4) 0.5072(3) 0.3007(3) 0.0514(12) Uani 1 1 d . . .
C24' C 0.1930(6) 0.4967(5) 0.3310(4) 0.0597(16) Uani 1 1 d . . .
H24' H 0.1526 0.4433 0.3291 0.079 Uiso 1 1 calc R . .
C25' C 0.1666(6) 0.5596(5) 0.3649(4) 0.0660(19) Uani 1 1 d . . .
H25' H 0.1117 0.5490 0.3866 0.088 Uiso 1 1 calc R . .
C26' C 0.2214(7) 0.6371(6) 0.3662(4) 0.073(2) Uani 1 1 d . . .
H26' H 0.2049 0.6806 0.3894 0.096 Uiso 1 1 calc R . .
C27' C 0.3027(7) 0.6526(5) 0.3329(4) 0.0670(19) Uani 1 1 d . . .
H27' H 0.3403 0.7060 0.3332 0.089 Uiso 1 1 calc R . .
C28' C 0.3264(6) 0.5861(5) 0.2992(3) 0.0576(16) Uani 1 1 d . . .
C29' C 0.4089(6) 0.5923(5) 0.2607(4) 0.0598(17) Uani 1 1 d . . .
C30' C 0.4665(7) 0.6676(6) 0.2515(5) 0.083(3) Uani 1 1 d . . .
H30' H 0.4573 0.7168 0.2705 0.110 Uiso 1 1 calc R . .
C31' C 0.5377(9) 0.6644(8) 0.2125(6) 0.103(4) Uani 1 1 d . . .
H31' H 0.5755 0.7127 0.2038 0.137 Uiso 1 1 calc R . .
C32' C 0.5547(9) 0.5920(8) 0.1861(6) 0.098(3) Uani 1 1 d . . .
H32' H 0.6048 0.5915 0.1610 0.130 Uiso 1 1 calc R . .
C33' C 0.4950(6) 0.5192(6) 0.1977(4) 0.075(2) Uani 1 1 d . . .
H33' H 0.5053 0.4697 0.1804 0.100 Uiso 1 1 calc R . .
N34' N 0.4224(4) 0.5209(4) 0.2340(3) 0.0542(13) Uani 1 1 d . . .
N35' N 0.4646(4) 0.4263(4) 0.3352(3) 0.0506(12) Uani 1 1 d . . .
C36' C 0.5042(6) 0.4822(5) 0.3942(3) 0.0628(18) Uani 1 1 d . . .
H36' H 0.4670 0.5221 0.3998 0.083 Uiso 1 1 calc R . .
C37' C 0.6009(7) 0.4824(6) 0.4484(4) 0.077(2) Uani 1 1 d . . .
H37' H 0.6297 0.5236 0.4883 0.102 Uiso 1 1 calc R . .
C38' C 0.6526(7) 0.4208(7) 0.4417(5) 0.089(3) Uani 1 1 d . . .
H38' H 0.7133 0.4178 0.4779 0.118 Uiso 1 1 calc R . .
C39' C 0.6122(7) 0.3641(7) 0.3804(4) 0.080(2) Uani 1 1 d . . .
H39' H 0.6468 0.3228 0.3745 0.106 Uiso 1 1 calc R . .
C40' C 0.5212(6) 0.3684(5) 0.3282(4) 0.0606(17) Uani 1 1 d . . .
C41' C 0.4774(6) 0.3132(5) 0.2583(4) 0.0609(17) Uani 1 1 d . . .
C42' C 0.5212(7) 0.2504(5) 0.2390(5) 0.078(2) Uani 1 1 d . . .
H42' H 0.5753 0.2359 0.2715 0.104 Uiso 1 1 calc R . .
C43' C 0.4845(7) 0.2094(6) 0.1714(5) 0.087(3) Uani 1 1 d . . .
H43' H 0.5138 0.1675 0.1577 0.115 Uiso 1 1 calc R . .
C44' C 0.4002(7) 0.2329(6) 0.1227(5) 0.078(2) Uani 1 1 d . . .
H44' H 0.3757 0.2087 0.0764 0.104 Uiso 1 1 calc R . .
C45' C 0.3579(7) 0.2916(5) 0.1468(4) 0.0679(19) Uani 1 1 d . . .
H45' H 0.2983 0.3036 0.1159 0.090 Uiso 1 1 calc R . .
N46' N 0.3942(5) 0.3338(4) 0.2111(3) 0.0631(15) Uani 1 1 d . . .
P1 P 0.5512(3) -0.0637(2) 0.26835(14) 0.1034(10) Uani 1 1 d . . .
F1 F 0.6030(12) 0.0087(8) 0.3292(5) 0.215(5) Uani 1 1 d . . .
F2 F 0.4584(11) -0.1011(10) 0.2927(6) 0.224(6) Uani 1 1 d . . .
F3 F 0.5122(10) -0.1379(7) 0.2086(6) 0.206(5) Uani 1 1 d . . .
F4 F 0.6581(7) -0.0222(6) 0.2443(5) 0.150(3) Uani 1 1 d . . .
F5 F 0.6313(9) -0.1079(7) 0.3101(7) 0.195(5) Uani 1 1 d . . .
F6 F 0.4726(8) -0.0228(8) 0.2259(4) 0.183(5) Uani 1 1 d . . .
P2 P 1.17345(17) 0.60534(12) 0.74242(12) 0.0671(5) Uani 1 1 d . . .
F7 F 1.2437(4) 0.6771(3) 0.8084(3) 0.0876(15) Uani 1 1 d . . .
F8 F 1.2152(5) 0.6649(4) 0.6968(3) 0.1045(18) Uani 1 1 d . . .
F9 F 1.1023(5) 0.5338(3) 0.6749(3) 0.1042(19) Uani 1 1 d . . .
F10 F 1.1278(7) 0.5484(4) 0.7849(4) 0.122(2) Uani 1 1 d . . .
F11 F 1.2820(5) 0.5729(4) 0.7505(4) 0.112(2) Uani 1 1 d . . .
F12 F 1.0639(5) 0.6377(3) 0.7319(4) 0.1041(19) Uani 1 1 d . . .
P3 P 0.2495(8) 0.3580(4) -0.0402(3) 0.097(2) Uani 0.60 1 d PD A 1
F13 F 0.3408(13) 0.4287(8) 0.0172(7) 0.140 Uiso 0.60 1 d PD A 1
F14 F 0.3246(13) 0.2973(8) -0.0210(8) 0.140 Uiso 0.60 1 d PD A 1
F15 F 0.1495(11) 0.2800(7) -0.0922(7) 0.140 Uiso 0.60 1 d PD A 1
F16 F 0.1596(12) 0.4057(9) -0.0506(8) 0.140 Uiso 0.60 1 d PD A 1
F17 F 0.2680(13) 0.3739(9) -0.1061(7) 0.140 Uiso 0.60 1 d PD A 1
F18 F 0.1863(14) 0.3303(9) 0.0114(7) 0.140 Uiso 0.60 1 d PD A 1
P3' P 0.2830(15) 0.3700(11) -0.0444(7) 0.178(10) Uani 0.40 1 d PD B 2
F13' F 0.3882(17) 0.4388(12) -0.0447(11) 0.140 Uiso 0.40 1 d PD B 2
F14' F 0.3719(18) 0.3261(13) -0.0486(11) 0.140 Uiso 0.40 1 d PD B 2
F15' F 0.2266(19) 0.3135(13) -0.0021(12) 0.140 Uiso 0.40 1 d PD B 2
F16' F 0.2140(19) 0.4365(13) -0.0506(12) 0.140 Uiso 0.40 1 d PD B 2
F17' F 0.233(2) 0.3206(13) -0.1182(8) 0.140 Uiso 0.40 1 d PD B 2
F18' F 0.334(2) 0.4046(13) 0.0362(7) 0.140 Uiso 0.40 1 d PD B 2
P4 P 0.5940(2) 0.74403(17) 0.49753(13) 0.0803(6) Uani 1 1 d . . .
F19 F 0.6185(7) 0.8005(5) 0.5660(4) 0.141(3) Uani 1 1 d . . .
F20 F 0.7289(5) 0.7587(4) 0.5122(3) 0.1054(18) Uani 1 1 d . . .
F21 F 0.5677(5) 0.6810(4) 0.4265(3) 0.110(2) Uani 1 1 d . . .
F22 F 0.4588(5) 0.7320(5) 0.4857(4) 0.125(2) Uani 1 1 d . . .
F23 F 0.5934(6) 0.6700(4) 0.5326(3) 0.117(2) Uani 1 1 d . . .
F24 F 0.5950(8) 0.8143(5) 0.4594(5) 0.150(3) Uani 1 1 d . . .
C50 C 1.0368(11) 0.6442(8) 0.5457(6) 0.110(4) Uani 1 1 d . . .
H50 H 1.0749 0.6207 0.5820 0.146 Uiso 1 1 calc R . .
Cl1 Cl 1.1390(4) 0.7221(3) 0.5304(3) 0.1635(18) Uani 1 1 d . . .
Cl2 Cl 0.9308(5) 0.6783(3) 0.5626(3) 0.172(2) Uani 1 1 d . . .
Cl3 Cl 0.9724(6) 0.5714(4) 0.4675(3) 0.221(3) Uani 1 1 d . . .
N47 N 0.2783(9) 0.6206(7) 0.0647(5) 0.105(3) Uani 1 1 d . . .
C48 C 0.3128(9) 0.6132(7) 0.0224(7) 0.095(3) Uani 1 1 d . . .
C49 C 0.3518(17) 0.6034(11) -0.0373(9) 0.163(7) Uani 1 1 d . . .
H49A H 0.4223 0.6464 -0.0288 0.244 Uiso 1 1 calc R . .
H49B H 0.2924 0.6062 -0.0765 0.244 Uiso 1 1 calc R . .
H49C H 0.3661 0.5512 -0.0454 0.244 Uiso 1 1 calc R . .

loop_
_atom_site_aniso_label
_atom_site_aniso_U_11
_atom_site_aniso_U_22
_atom_site_aniso_U_33
_atom_site_aniso_U_23
_atom_site_aniso_U_13
_atom_site_aniso_U_12
Ru1 0.0545(3) 0.0501(3) 0.0454(3) 0.0099(2) 0.0162(2) 0.0158(2)
N1 0.051(3) 0.056(3) 0.046(3) 0.009(2) 0.017(2) 0.011(2)
C2 0.058(4) 0.051(3) 0.043(3) 0.004(2) 0.021(3) 0.023(3)
C3 0.048(3) 0.048(3) 0.058(3) 0.011(3) 0.025(3) 0.023(3)
N4 0.053(3) 0.049(3) 0.061(3) 0.017(2) 0.026(3) 0.021(2)
C5 0.045(3) 0.077(5) 0.073(5) 0.019(4) 0.015(3) 0.023(3)
C6 0.051(4) 0.073(5) 0.104(6) 0.023(5) 0.033(4) 0.014(4)
C7 0.063(4) 0.053(4) 0.100(6) 0.019(4) 0.046(4) 0.018(3)
C8 0.070(4) 0.050(3) 0.069(4) 0.018(3) 0.039(4) 0.034(3)
C9 0.075(4) 0.051(3) 0.064(4) 0.017(3) 0.042(4) 0.034(3)
N10 0.104(5) 0.063(4) 0.070(4) 0.023(3) 0.055(4) 0.047(4)
C11 0.111(7) 0.062(4) 0.066(4) 0.023(4) 0.053(5) 0.050(5)
C12 0.110(7) 0.076(5) 0.048(4) 0.019(3) 0.042(4) 0.060(5)
N13 0.084(4) 0.074(4) 0.047(3) 0.015(3) 0.029(3) 0.049(3)
C14 0.081(5) 0.058(4) 0.045(3) 0.014(3) 0.034(3) 0.044(3)
C15 0.055(3) 0.055(3) 0.048(3) 0.007(3) 0.022(3) 0.024(3)
C16 0.069(4) 0.088(5) 0.045(3) 0.014(3) 0.019(3) 0.036(4)
C17 0.058(4) 0.084(5) 0.057(4) 0.017(4) 0.016(3) 0.005(4)
C18 0.061(4) 0.072(4) 0.052(4) 0.013(3) 0.018(3) 0.005(3)
C19 0.117(8) 0.080(6) 0.054(4) 0.019(4) 0.030(5) 0.050(6)
O20 0.191(9) 0.128(6) 0.077(4) 0.054(4) 0.054(5) 0.082(6)
N21 0.126(8) 0.103(6) 0.057(4) 0.028(4) 0.020(5) 0.048(6)
N22 0.161(8) 0.069(4) 0.083(5) 0.036(4) 0.075(5) 0.060(5)
N23 0.081(4) 0.059(3) 0.045(3) 0.015(2) 0.020(3) 0.031(3)
C24 0.091(6) 0.069(4) 0.058(4) 0.025(4) 0.036(4) 0.031(4)
C25 0.122(8) 0.082(6) 0.064(5) 0.021(4) 0.041(5) 0.054(6)
C26 0.111(7) 0.085(6) 0.056(4) 0.001(4) 0.017(5) 0.051(6)
C27 0.084(5) 0.059(4) 0.060(4) 0.009(3) 0.008(4) 0.026(4)
C28 0.075(5) 0.060(4) 0.041(3) 0.008(3) 0.006(3) 0.023(3)
C29 0.070(4) 0.055(4) 0.053(4) 0.014(3) 0.005(3) 0.019(3)
C30 0.100(7) 0.064(5) 0.087(6) 0.023(4) 0.033(5) 0.022(5)
C31 0.127(9) 0.068(5) 0.098(7) 0.027(5) 0.046(7) -0.001(5)
C32 0.100(7) 0.086(6) 0.065(5) 0.024(4) 0.037(5) 0.015(5)
C33 0.090(6) 0.068(5) 0.052(4) 0.012(3) 0.029(4) 0.013(4)
N34 0.065(3) 0.057(3) 0.041(3) 0.014(2) 0.013(2) 0.017(3)
N35 0.056(3) 0.057(3) 0.056(3) 0.015(3) 0.016(3) 0.020(3)
C36 0.087(6) 0.097(6) 0.081(6) 0.015(5) 0.019(5) 0.059(5)
C37 0.086(7) 0.127(9) 0.095(7) 0.015(6) 0.005(5) 0.069(7)
C38 0.076(6) 0.123(8) 0.077(6) 0.004(6) -0.005(5) 0.043(6)
C39 0.064(5) 0.079(5) 0.071(5) -0.001(4) 0.001(4) 0.026(4)
C40 0.057(4) 0.057(4) 0.052(3) 0.008(3) 0.014(3) 0.011(3)
C41 0.047(3) 0.047(3) 0.059(4) 0.006(3) 0.016(3) 0.008(3)
C42 0.063(4) 0.052(4) 0.068(4) -0.002(3) 0.009(3) 0.015(3)
C43 0.085(5) 0.054(4) 0.074(5) 0.003(4) 0.025(4) 0.028(4)
C44 0.060(4) 0.061(4) 0.086(5) 0.018(4) 0.023(4) 0.024(3)
C45 0.060(4) 0.062(4) 0.060(4) 0.015(3) 0.020(3) 0.020(3)
N46 0.050(3) 0.046(3) 0.050(3) 0.013(2) 0.016(2) 0.013(2)
Ru1' 0.0371(3) 0.0631(3) 0.0449(3) 0.0114(2) 0.0185(2) 0.0098(2)
N1' 0.039(2) 0.077(4) 0.045(3) 0.015(2) 0.022(2) 0.016(2)
C2' 0.045(3) 0.076(4) 0.047(3) 0.000(3) 0.019(3) 0.023(3)
C3' 0.040(3) 0.058(3) 0.042(3) 0.000(2) 0.017(2) 0.017(2)
N4' 0.037(2) 0.060(3) 0.050(3) 0.003(2) 0.019(2) 0.012(2)
C5' 0.041(3) 0.064(4) 0.047(3) 0.009(3) 0.014(3) 0.012(3)
C6' 0.055(4) 0.060(4) 0.052(3) 0.006(3) 0.018(3) 0.013(3)
C7' 0.052(3) 0.051(3) 0.067(4) 0.001(3) 0.029(3) 0.013(3)
C8' 0.040(3) 0.051(3) 0.056(3) -0.007(3) 0.018(3) 0.011(2)
C9' 0.040(3) 0.051(3) 0.059(4) -0.014(3) 0.014(3) 0.015(3)
N10' 0.040(3) 0.050(3) 0.073(4) -0.015(3) 0.012(3) 0.009(2)
C11' 0.053(4) 0.050(4) 0.078(5) -0.015(3) 0.013(3) 0.015(3)
C12' 0.051(4) 0.058(4) 0.074(5) -0.023(4) -0.007(3) 0.022(3)
N13' 0.049(3) 0.065(4) 0.067(4) -0.013(3) 0.000(3) 0.025(3)
C14' 0.043(3) 0.073(4) 0.054(4) -0.017(3) 0.007(3) 0.027(3)
C15' 0.042(3) 0.079(5) 0.055(4) 0.002(3) 0.017(3) 0.024(3)
C16' 0.054(4) 0.107(6) 0.058(4) 0.019(4) 0.012(3) 0.038(4)
C17' 0.067(5) 0.126(8) 0.070(5) 0.046(5) 0.027(4) 0.041(5)
C18' 0.060(4) 0.099(6) 0.061(4) 0.032(4) 0.027(4) 0.031(4)
C19' 0.063(5) 0.058(4) 0.110(8) -0.005(5) -0.031(5) 0.013(4)
O20' 0.064(4) 0.080(4) 0.196(9) -0.004(5) -0.046(5) 0.008(4)
N21' 0.080(6) 0.118(7) 0.110(7) -0.015(6) -0.032(5) 0.030(5)
N22' 0.058(4) 0.059(4) 0.099(5) -0.014(4) -0.009(4) 0.006(3)
N23' 0.037(2) 0.065(3) 0.046(3) 0.011(2) 0.014(2) 0.005(2)
C24' 0.048(3) 0.069(4) 0.059(4) 0.011(3) 0.023(3) 0.009(3)
C25' 0.050(4) 0.087(5) 0.060(4) 0.010(4) 0.026(3) 0.015(4)
C26' 0.070(5) 0.084(5) 0.065(5) 0.011(4) 0.021(4) 0.034(4)
C27' 0.060(4) 0.068(4) 0.061(4) 0.016(4) 0.005(3) 0.018(3)
C28' 0.044(3) 0.072(4) 0.049(3) 0.017(3) 0.008(3) 0.010(3)
C29' 0.040(3) 0.073(4) 0.061(4) 0.026(3) 0.011(3) 0.009(3)
C30' 0.062(5) 0.085(6) 0.092(6) 0.042(5) 0.015(4) 0.003(4)
C31' 0.070(6) 0.117(8) 0.119(9) 0.071(7) 0.029(6) -0.002(6)
C32' 0.070(6) 0.138(10) 0.099(7) 0.061(7) 0.045(5) 0.015(6)
C33' 0.049(4) 0.117(7) 0.072(5) 0.037(5) 0.035(4) 0.021(4)
N34' 0.036(2) 0.075(4) 0.058(3) 0.024(3) 0.023(2) 0.013(2)
N35' 0.031(2) 0.071(3) 0.045(3) 0.012(2) 0.018(2) 0.004(2)
C36' 0.052(4) 0.077(5) 0.048(3) 0.006(3) 0.021(3) 0.000(3)
C37' 0.059(4) 0.110(7) 0.047(4) 0.007(4) 0.014(3) 0.013(4)
C38' 0.043(4) 0.139(9) 0.072(5) 0.011(5) 0.007(4) 0.030(5)
C39' 0.051(4) 0.123(7) 0.071(5) 0.023(5) 0.023(4) 0.032(4)
C40' 0.038(3) 0.084(5) 0.063(4) 0.021(4) 0.024(3) 0.014(3)
C41' 0.040(3) 0.072(4) 0.070(4) 0.016(3) 0.025(3) 0.008(3)
C42' 0.049(4) 0.081(5) 0.094(6) 0.007(5) 0.022(4) 0.011(4)
C43' 0.056(4) 0.075(5) 0.113(7) -0.014(5) 0.032(5) 0.010(4)
C44' 0.064(5) 0.083(5) 0.071(5) -0.008(4) 0.024(4) 0.007(4)
C45' 0.053(4) 0.079(5) 0.063(4) 0.000(4) 0.019(3) 0.017(3)
N46' 0.051(3) 0.073(4) 0.068(4) 0.009(3) 0.032(3) 0.012(3)
P1 0.0873(18) 0.138(3) 0.0704(15) 0.0013(16) 0.0067(13) 0.0473(18)
F1 0.242(13) 0.225(11) 0.103(6) -0.043(7) 0.005(7) 0.054(10)
F2 0.170(9) 0.40(2) 0.169(9) 0.137(12) 0.102(8) 0.117(12)
F3 0.190(10) 0.171(9) 0.189(10) -0.066(8) 0.061(8) 0.004(7)
F4 0.121(6) 0.168(7) 0.197(9) 0.088(7) 0.068(6) 0.061(5)
F5 0.133(7) 0.222(11) 0.245(12) 0.128(10) 0.035(8) 0.068(7)
F6 0.149(7) 0.296(13) 0.120(6) 0.034(7) 0.014(5) 0.144(9)
P2 0.0553(10) 0.0554(10) 0.0846(13) -0.0069(9) 0.0337(10) 0.0085(8)
F7 0.079(3) 0.069(3) 0.098(4) -0.015(3) 0.036(3) 0.008(2)
F8 0.085(4) 0.118(5) 0.106(4) 0.028(4) 0.041(3) 0.010(3)
F9 0.074(3) 0.088(4) 0.119(4) -0.034(3) 0.025(3) 0.015(3)
F10 0.141(6) 0.091(4) 0.120(5) 0.023(4) 0.056(5) -0.006(4)
F11 0.086(4) 0.094(4) 0.143(5) -0.011(4) 0.031(4) 0.038(3)
F12 0.068(3) 0.084(3) 0.147(5) -0.012(3) 0.038(3) 0.022(3)
P3 0.131(5) 0.108(4) 0.062(3) 0.011(3) 0.036(3) 0.059(4)
P3' 0.162(13) 0.29(2) 0.078(7) 0.005(9) 0.079(9) 0.036(13)
P4 0.0555(11) 0.1000(17) 0.0736(14) 0.0254(12) 0.0051(10) 0.0189(11)
F19 0.113(5) 0.170(7) 0.129(6) -0.015(5) 0.022(4) 0.079(5)
F20 0.067(3) 0.125(5) 0.098(4) 0.014(4) 0.007(3) 0.014(3)
F21 0.094(4) 0.131(5) 0.075(3) 0.013(3) 0.008(3) 0.011(4)
F22 0.060(3) 0.185(7) 0.117(5) 0.041(5) 0.012(3) 0.032(4)
F23 0.117(5) 0.120(5) 0.099(4) 0.035(4) 0.026(4) 0.018(4)
F24 0.150(7) 0.134(6) 0.185(8) 0.091(6) 0.046(6) 0.056(5)
C50 0.106(8) 0.142(10) 0.104(8) 0.022(7) 0.041(7) 0.073(8)
Cl1 0.161(4) 0.186(4) 0.221(5) 0.100(4) 0.109(4) 0.106(3)
Cl2 0.212(5) 0.180(4) 0.228(5) 0.075(4) 0.163(4) 0.121(4)
Cl3 0.202(5) 0.265(7) 0.171(5) -0.052(4) 0.092(4) 0.055(5)
N47 0.105(7) 0.124(8) 0.092(6) 0.027(6) 0.020(5) 0.062(6)
C48 0.075(6) 0.100(7) 0.103(8) 0.005(6) 0.017(6) 0.039(5)
C49 0.207(19) 0.159(14) 0.188(17) 0.069(13) 0.129(16) 0.078(13)

loop_
_atom_type_symbol
_atom_type_description
_atom_type_scat_dispersion_real
_atom_type_scat_dispersion_imag
_atom_type_scat_source
C C 0.0033 0.0016 'International Tables Vol C Tables 4.2.6.8 and 6.1.1.4'
H H 0.0000 0.0000 'International Tables Vol C Tables 4.2.6.8 and 6.1.1.4'
N N 0.0061 0.0033 'International Tables Vol C Tables 4.2.6.8 and 6.1.1.4'
O O 0.0106 0.0060 'International Tables Vol C Tables 4.2.6.8 and 6.1.1.4'
P P 0.1023 0.0942 'International Tables Vol C Tables 4.2.6.8 and 6.1.1.4'
F F 0.0171 0.0103 'International Tables Vol C Tables 4.2.6.8 and 6.1.1.4'
Cl Cl 0.1484 0.1585 'International Tables Vol C Tables 4.2.6.8 and 6.1.1.4'
Ru Ru -1.2594 0.8363 'International Tables Vol C Tables 4.2.6.8 and 6.1.1.4'

loop_
_geom_angle_atom_site_label_1
_geom_angle_atom_site_label_2
_geom_angle_atom_site_label_3
_geom_angle
N34 Ru1 N46 97.1(2)
N34 Ru1 N1 92.7(2)
N46 Ru1 N1 95.1(2)
N34 Ru1 N23 78.6(2)
N46 Ru1 N23 173.8(2)
N1 Ru1 N23 89.7(2)
N34 Ru1 N35 93.0(2)
N46 Ru1 N35 79.5(2)
N1 Ru1 N35 172.6(2)
N23 Ru1 N35 96.1(2)
N34 Ru1 N4 171.2(2)
N46 Ru1 N4 88.9(2)
N1 Ru1 N4 80.3(2)
N23 Ru1 N4 95.9(2)
N35 Ru1 N4 94.4(2)
C18 N1 C2 117.2(6)
C18 N1 Ru1 129.0(5)
C2 N1 Ru1 113.8(4)
C15 C2 N1 123.5(6)
C15 C2 C3 120.9(6)
N1 C2 C3 115.5(6)
N4 C3 C8 122.2(6)
N4 C3 C2 117.1(6)
C8 C3 C2 120.7(6)
C5 N4 C3 117.3(6)
C5 N4 Ru1 129.3(5)
C3 N4 Ru1 113.3(4)
N4 C5 C6 123.5(7)
C7 C6 C5 119.9(7)
C6 C7 C8 119.5(7)
C7 C8 C3 117.6(7)
C7 C8 C9 123.9(7)
C3 C8 C9 118.5(7)
N10 C9 C14 122.4(7)
N10 C9 C8 118.1(7)
C14 C9 C8 119.4(6)
C11 N10 C9 117.9(8)
N10 C11 N22 118.8(9)
N10 C11 C12 120.1(7)
N22 C11 C12 121.0(8)
N13 C12 C11 121.5(7)
N13 C12 C19 114.8(9)
C11 C12 C19 123.7(8)
C12 N13 C14 117.5(7)
N13 C14 C9 120.6(7)
N13 C14 C15 117.5(7)
C9 C14 C15 121.9(6)
C2 C15 C16 117.1(6)
C2 C15 C14 118.4(6)
C16 C15 C14 124.5(6)
C17 C16 C15 118.8(7)
C16 C17 C18 121.1(7)
N1 C18 C17 122.2(7)
N21 C19 O20 127.5(9)
N21 C19 C12 116.6(8)
O20 C19 C12 115.9(10)
C24 N23 C28 117.1(6)
C24 N23 Ru1 127.0(5)
C28 N23 Ru1 115.9(5)
N23 C24 C25 124.1(8)
C24 C25 C26 117.7(9)
C27 C26 C25 120.5(8)
C26 C27 C28 119.1(8)
N23 C28 C27 121.4(8)
N23 C28 C29 114.7(6)
C27 C28 C29 123.9(7)
N34 C29 C30 121.0(8)
N34 C29 C28 114.4(6)
C30 C29 C28 124.5(7)
C31 C30 C29 120.1(9)
C32 C31 C30 119.5(9)
C33 C32 C31 118.8(9)
N34 C33 C32 123.2(8)
C33 N34 C29 117.4(7)
C33 N34 Ru1 126.1(5)
C29 N34 Ru1 116.1(5)
C36 N35 C40 118.1(7)
C36 N35 Ru1 126.5(6)
C40 N35 Ru1 115.4(5)
N35 C36 C37 122.6(9)
C38 C37 C36 119.2(9)
C37 C38 C39 119.5(9)
C38 C39 C40 119.7(8)
N35 C40 C39 120.8(7)
N35 C40 C41 115.0(6)
C39 C40 C41 124.2(7)
N46 C41 C42 120.6(6)
N46 C41 C40 114.8(6)
C42 C41 C40 124.5(6)
C43 C42 C41 120.2(7)
C42 C43 C44 119.4(7)
C45 C44 C43 118.5(7)
N46 C45 C44 123.1(7)
C45 N46 C41 118.2(6)
C45 N46 Ru1 126.6(5)
C41 N46 Ru1 115.0(4)
N23' Ru1' N34' 79.8(2)
N23' Ru1' N35' 94.9(2)
N34' Ru1' N35' 89.4(2)
N23' Ru1' N1' 88.6(2)
N34' Ru1' N1' 94.8(2)
N35' Ru1' N1' 174.9(2)
N23' Ru1' N4' 96.9(2)
N34' Ru1' N4' 174.5(2)
N35' Ru1' N4' 95.4(2)
N1' Ru1' N4' 80.6(2)
N23' Ru1' N46' 173.8(2)
N34' Ru1' N46' 98.0(2)
N35' Ru1' N46' 79.2(2)
N1' Ru1' N46' 97.4(2)
N4' Ru1' N46' 85.7(2)
C18' N1' C2' 116.9(6)
C18' N1' Ru1' 129.5(5)
C2' N1' Ru1' 113.6(4)
N1' C2' C15' 122.9(7)
N1' C2' C3' 116.5(6)
C15' C2' C3' 120.6(7)
N4' C3' C8' 121.7(6)
N4' C3' C2' 116.5(6)
C8' C3' C2' 121.8(6)
C5' N4' C3' 117.5(5)
C5' N4' Ru1' 129.6(4)
C3' N4' Ru1' 112.9(4)
N4' C5' C6' 123.3(6)
C7' C6' C5' 119.6(7)
C6' C7' C8' 119.4(6)
C3' C8' C7' 118.5(6)
C3' C8' C9' 118.3(6)
C7' C8' C9' 123.2(6)
N10' C9' C14' 121.8(6)
N10' C9' C8' 117.9(7)
C14' C9' C8' 120.3(6)
C11' N10' C9' 116.9(7)
N10' C11' C12' 121.0(7)
N10' C11' N22' 115.1(8)
C12' C11' N22' 123.9(7)
N13' C12' C11' 122.3(6)
N13' C12' C19' 114.9(9)
C11' C12' C19' 122.7(8)
C12' N13' C14' 117.5(8)
N13' C14' C9' 120.5(7)
N13' C14' C15' 118.1(7)
C9' C14' C15' 121.3(6)
C2' C15' C16' 116.6(7)
C2' C15' C14' 117.5(7)
C16' C15' C14' 125.9(7)
C17' C16' C15' 120.1(7)
C16' C17' C18' 120.2(8)
N1' C18' C17' 123.3(8)
O20' C19' N21' 126.7(9)
O20' C19' C12' 118.8(11)
N21' C19' C12' 114.5(10)
C24' N23' C28' 118.0(6)
C24' N23' Ru1' 127.5(5)
C28' N23' Ru1' 114.5(4)
N23' C24' C25' 123.9(7)
C26' C25' C24' 118.9(7)
C25' C26' C27' 120.3(8)
C26' C27' C28' 118.4(7)
N23' C28' C27' 120.4(7)
N23' C28' C29' 114.8(7)
C27' C28' C29' 124.8(7)
N34' C29' C30' 122.5(8)
N34' C29' C28' 115.4(6)
C30' C29' C28' 122.0(8)
C31' C30' C29' 116.1(10)
C32' C31' C30' 122.1(9)
C31' C32' C33' 118.6(9)
N34' C33' C32' 120.0(10)
C29' N34' C33' 120.6(7)
C29' N34' Ru1' 115.4(4)
C33' N34' Ru1' 124.0(6)
C36' N35' C40' 118.0(6)
C36' N35' Ru1' 126.1(5)
C40' N35' Ru1' 115.9(4)
N35' C36' C37' 121.7(8)
C38' C37' C36' 119.4(8)
C39' C38' C37' 118.4(8)
C40' C39' C38' 120.1(9)
C39' C40' N35' 122.2(7)
C39' C40' C41' 123.7(7)
N35' C40' C41' 114.1(6)
N46' C41' C42' 120.8(7)
N46' C41' C40' 114.4(6)
C42' C41' C40' 124.5(7)
C43' C42' C41' 120.0(9)
C42' C43' C44' 118.5(8)
C45' C44' C43' 117.1(8)
N46' C45' C44' 125.5(8)
C45' N46' C41' 117.8(7)
C45' N46' Ru1' 126.9(6)
C41' N46' Ru1' 114.8(5)
F2 P1 F1 92.5(8)
F2 P1 F6 90.7(7)
F1 P1 F6 94.0(7)
F2 P1 F3 91.3(8)
F1 P1 F3 173.8(8)
F6 P1 F3 90.8(7)
F2 P1 F5 89.5(7)
F1 P1 F5 87.6(7)
F6 P1 F5 178.3(7)
F3 P1 F5 87.5(7)
F2 P1 F4 177.6(6)
F1 P1 F4 86.1(7)
F6 P1 F4 91.3(6)
F3 P1 F4 89.9(6)
F5 P1 F4 88.5(5)
F10 P2 F11 91.0(5)
F10 P2 F12 90.2(4)
F11 P2 F12 178.2(4)
F10 P2 F7 91.4(3)
F11 P2 F7 90.9(3)
F12 P2 F7 90.3(3)
F10 P2 F9 89.5(4)
F11 P2 F9 89.5(3)
F12 P2 F9 89.3(3)
F7 P2 F9 179.0(4)
F10 P2 F8 177.5(4)
F11 P2 F8 91.3(4)
F12 P2 F8 87.4(4)
F7 P2 F8 89.4(3)
F9 P2 F8 89.6(4)
F17 P3 F16 88.6(9)
F17 P3 F13 105.9(10)
F16 P3 F13 92.3(9)
F17 P3 F18 160.7(10)
F16 P3 F18 79.9(9)
F13 P3 F18 90.2(9)
F17 P3 F14 102.8(9)
F16 P3 F14 166.8(11)
F13 P3 F14 90.9(9)
F18 P3 F14 87.4(9)
F17 P3 F15 81.6(8)
F16 P3 F15 87.9(9)
F13 P3 F15 172.5(10)
F18 P3 F15 82.5(9)
F14 P3 F15 87.2(8)
F14' P3' F17' 77.8(14)
F14' P3' F13' 76.6(14)
F17' P3' F13' 102.5(14)
F14' P3' F16' 160.8(17)
F17' P3' F16' 99.2(16)
F13' P3' F16' 85.7(16)
F14' P3' F18' 95.9(16)
F17' P3' F18' 168.8(18)
F13' P3' F18' 84.8(14)
F16' P3' F18' 89.8(15)
F14' P3' F15' 94.8(16)
F17' P3' F15' 106.2(16)
F13' P3' F15' 147.6(16)
F16' P3' F15' 104.2(15)
F18' P3' F15' 64.7(12)
P3' F15' F18' 57.5(9)
P3' F18' F15' 57.8(8)
F19 P4 F24 93.7(5)
F19 P4 F23 89.3(5)
F24 P4 F23 176.9(5)
F19 P4 F20 90.6(4)
F24 P4 F20 91.1(5)
F23 P4 F20 88.1(4)
F19 P4 F22 87.0(4)
F24 P4 F22 88.9(5)
F23 P4 F22 92.0(4)
F20 P4 F22 177.6(4)
F19 P4 F21 177.6(5)
F24 P4 F21 88.7(5)
F23 P4 F21 88.4(4)
F20 P4 F21 89.5(4)
F22 P4 F21 92.9(4)
Cl2 C50 Cl3 107.1(7)
Cl2 C50 Cl1 111.3(7)
Cl3 C50 Cl1 103.9(7)
N47 C48 C49 176.3(14)

loop_
_geom_bond_atom_site_label_1
_geom_bond_atom_site_label_2
_geom_bond_distance
Ru1 N34 2.048(6)
Ru1 N46 2.052(5)
Ru1 N1 2.055(5)
Ru1 N23 2.057(6)
Ru1 N35 2.061(6)
Ru1 N4 2.065(5)
N1 C18 1.327(9)
N1 C2 1.387(8)
C2 C15 1.385(9)
C2 C3 1.434(9)
C3 N4 1.368(8)
C3 C8 1.417(9)
N4 C5 1.339(9)
C5 C6 1.373(11)
C6 C7 1.368(12)
C7 C8 1.396(11)
C8 C9 1.462(10)
C9 N10 1.338(9)
C9 C14 1.379(11)
N10 C11 1.317(11)
C11 N22 1.400(10)
C11 C12 1.420(13)
C12 N13 1.334(10)
C12 C19 1.497(12)
N13 C14 1.339(9)
C14 C15 1.460(10)
C15 C16 1.408(11)
C16 C17 1.365(11)
C17 C18 1.379(11)
C19 N21 1.262(13)
C19 O20 1.295(12)
N23 C24 1.347(10)
N23 C28 1.362(10)
C24 C25 1.376(11)
C25 C26 1.379(14)
C26 C27 1.356(13)
C27 C28 1.403(10)
C28 C29 1.467(11)
C29 N34 1.368(9)
C29 C30 1.379(12)
C30 C31 1.374(15)
C31 C32 1.373(14)
C32 C33 1.365(12)
C33 N34 1.364(10)
N35 C36 1.328(10)
N35 C40 1.360(9)
C36 C37 1.379(13)
C37 C38 1.354(14)
C38 C39 1.358(13)
C39 C40 1.384(10)
C40 C41 1.476(10)
C41 N46 1.378(8)
C41 C42 1.379(10)
C42 C43 1.370(11)
C43 C44 1.385(12)
C44 C45 1.378(11)
C45 N46 1.338(9)
Ru1' N23' 2.054(6)
Ru1' N34' 2.059(5)
Ru1' N35' 2.060(5)
Ru1' N1' 2.060(5)
Ru1' N4' 2.064(5)
Ru1' N46' 2.067(6)
N1' C18' 1.345(9)
N1' C2' 1.374(9)
C2' C15' 1.399(9)
C2' C3' 1.435(10)
C3' N4' 1.390(8)
C3' C8' 1.400(9)
N4' C5' 1.330(9)
C5' C6' 1.404(9)
C6' C7' 1.353(10)
C7' C8' 1.411(10)
C8' C9' 1.433(9)
C9' N10' 1.349(9)
C9' C14' 1.403(11)
N10' C11' 1.334(9)
C11' C12' 1.396(12)
C11' N22' 1.408(11)
C12' N13' 1.326(11)
C12' C19' 1.499(10)
N13' C14' 1.337(8)
C14' C15' 1.461(11)
C15' C16' 1.410(11)
C16' C17' 1.349(13)
C17' C18' 1.361(11)
C19' O20' 1.251(14)
C19' N21' 1.333(16)
N23' C24' 1.324(8)
N23' C28' 1.381(9)
C24' C25' 1.367(11)
C25' C26' 1.346(12)
C26' C27' 1.394(12)
C27' C28' 1.395(11)
C28' C29' 1.482(10)
C29' N34' 1.345(10)
C29' C30' 1.402(11)
C30' C31' 1.379(16)
C31' C32' 1.379(17)
C32' C33' 1.400(13)
C33' N34' 1.348(9)
N35' C36' 1.334(9)
N35' C40' 1.372(9)
C36' C37' 1.409(11)
C37' C38' 1.380(14)
C38' C39' 1.374(13)
C39' C40' 1.368(11)
C40' C41' 1.497(10)
C41' N46' 1.379(10)
C41' C42' 1.385(11)
C42' C43' 1.382(13)
C43' C44' 1.433(14)
C44' C45' 1.350(12)
C45' N46' 1.327(9)
P1 F2 1.458(11)
P1 F1 1.509(9)
P1 F6 1.517(9)
P1 F3 1.524(9)
P1 F5 1.561(9)
P1 F4 1.616(9)
P2 F10 1.551(7)
P2 F11 1.566(6)
P2 F12 1.574(6)
P2 F7 1.581(5)
P2 F9 1.600(5)
P2 F8 1.614(6)
P3 F17 1.531(12)
P3 F16 1.535(12)
P3 F13 1.535(12)
P3 F18 1.586(12)
P3 F14 1.592(12)
P3 F15 1.596(12)
P3' F14' 1.504(15)
P3' F17' 1.525(16)
P3' F13' 1.554(15)
P3' F16' 1.594(15)
P3' F18' 1.596(19)
P3' F15' 1.600(15)
F15' F18' 1.71(3)
P4 F19 1.517(8)
P4 F24 1.559(7)
P4 F23 1.576(7)
P4 F20 1.578(6)
P4 F22 1.597(6)
P4 F21 1.608(7)
C50 Cl2 1.678(11)
C50 Cl3 1.754(13)
C50 Cl1 1.765(15)
N47 C48 1.101(14)
C48 C49 1.479(19)
